data_2215900
loop_
_publ_author_name
' Xiao-Bing Wang'
' Ling-Yi Kong'

_publ_section_title
;
 2-(2-Chlorophenyl)-7-methyl-4<i>H</i>-chromen-4-one
;
_journal_coeditor_code FJ2043
_journal_issue 11
_journal_name_full 'Acta Crystallographica Section E'
_journal_page_first o4340
_journal_page_last o4340
_journal_paper_doi 10.1107/S1600536807050155
_journal_volume 63
_journal_year 2007
_chemical_formula_iupac 'C16 H11 Cl O2'
_chemical_formula_moiety 'C16 H11 Cl O2'
_chemical_formula_sum 'C16 H11 Cl O2'
_chemical_formula_weight 270.70
_chemical_name_systematic
;
2-(2-Chlorophenyl)-7-methyl-4<i>H</i>-chromen-4-one
;
_space_group_IT_number 14
_symmetry_cell_setting monoclinic
_symmetry_space_group_name_Hall '-P 2yn'
_symmetry_space_group_name_H-M 'P 1 21/n 1'
_atom_sites_solution_hydrogens geom
_atom_sites_solution_primary direct
_atom_sites_solution_secondary difmap
_audit_creation_method SHELXL-97
_cell_angle_alpha 90.00
_cell_angle_beta 116.462(2)
_cell_angle_gamma 90.00
_cell_formula_units_Z 4
_cell_length_a 7.8394(10)
_cell_length_b 22.936(3)
_cell_length_c 7.8790(9)
_cell_measurement_reflns_used 1659
_cell_measurement_temperature 298(2)
_cell_measurement_theta_max 23.023
_cell_measurement_theta_min 2.664
_cell_volume 1268.3(3)
_computing_cell_refinement 'SMART (Bruker, 2000)'
_computing_data_collection 'SMART (Bruker, 2000)'
_computing_data_reduction 'SAINT (Bruker, 2000)'
_computing_molecular_graphics 'SHELXTL (Bruker, 2000)'
_computing_publication_material
;
SHELXTL (Bruker, 2000) and WinGX (Farrugia, 1999)
;
_computing_structure_refinement 'SHELXL97 (Sheldrick, 1997)'
_computing_structure_solution 'SHELXS97 (Sheldrick, 1997)'
_diffrn_ambient_temperature 298(2)
_diffrn_measured_fraction_theta_full 1.000
_diffrn_measured_fraction_theta_max 1.000
_diffrn_measurement_device_type 'Bruker SMART-1000 CCD area-detector'
_diffrn_measurement_method '\p and \w'
_diffrn_radiation_monochromator graphite
_diffrn_radiation_source 'fine-focus sealed tube'
_diffrn_radiation_type MoK\a
_diffrn_radiation_wavelength 0.71073
_diffrn_reflns_av_R_equivalents 0.0353
_diffrn_reflns_av_sigmaI/netI 0.0408
_diffrn_reflns_limit_h_max 9
_diffrn_reflns_limit_h_min -9
_diffrn_reflns_limit_k_max 18
_diffrn_reflns_limit_k_min -27
_diffrn_reflns_limit_l_max 9
_diffrn_reflns_limit_l_min -9
_diffrn_reflns_number 6274
_diffrn_reflns_theta_full 25.00
_diffrn_reflns_theta_max 25.00
_diffrn_reflns_theta_min 1.78
_exptl_absorpt_coefficient_mu 0.295
_exptl_absorpt_correction_T_max 0.9221
_exptl_absorpt_correction_T_min 0.8691
_exptl_absorpt_correction_type multi-scan
_exptl_absorpt_process_details '(SADABS; Bruker, 2000)'
_exptl_crystal_colour colourless
_exptl_crystal_density_diffrn 1.418
_exptl_crystal_density_method 'not measured'
_exptl_crystal_description prism
_exptl_crystal_F_000 560
_exptl_crystal_size_max 0.49
_exptl_crystal_size_mid 0.45
_exptl_crystal_size_min 0.28
_refine_diff_density_max 0.198
_refine_diff_density_min -0.223
_refine_ls_extinction_method none
_refine_ls_goodness_of_fit_ref 1.015
_refine_ls_hydrogen_treatment constr
_refine_ls_matrix_type full
_refine_ls_number_parameters 173
_refine_ls_number_reflns 2231
_refine_ls_number_restraints 0
_refine_ls_restrained_S_all 1.015
_refine_ls_R_factor_all 0.0862
_refine_ls_R_factor_gt 0.0454
_refine_ls_shift/su_max 0.000
_refine_ls_shift/su_mean 0.000
_refine_ls_structure_factor_coef Fsqd
_refine_ls_weighting_details 'calc w=1/[\s^2^(Fo^2^)+(0.0477P)^2^+0.646P] where P=(Fo^2^+2Fc^2^)/3'
_refine_ls_weighting_scheme calc
_refine_ls_wR_factor_gt 0.1017
_refine_ls_wR_factor_ref 0.1277
_reflns_number_gt 1362
_reflns_number_total 2231
_reflns_threshold_expression I>2\s(I)
_cod_data_source_file fj2043.cif
_cod_data_source_block I
_cod_depositor_comments
;
The following automatic conversions were performed:
'_symmetry_cell_setting' value 'Monoclinic' changed to 'monoclinic'
according to '/home/saulius/struct/CIF-dictionaries/cif_core.dic'
dictionary named 'cif_core.dic' version 2.4.1 from 2010-06-29.

Automatic conversion script
Id: cif_fix_enum 1527 2010-12-29 10:47:43Z saulius 

The following automatic conversions were performed:

'_symmetry_cell_setting' value 'Monoclinic' changed to 'monoclinic'
according to /home/saulius/struct/CIF-dictionaries/cif_core.dic
dictionary named 'cif_core.dic' version 2.4.1 from 2010-06-29.

Automatic conversion script
Id: cif_fix_values 1715 2011-07-08 13:25:40Z adriana 
;
_cod_original_cell_volume 1268.2(3)
_cod_original_sg_symbol_H-M 'P 21/n'
_cod_database_code 2215900
_cod_database_fobs_code 2215900

loop_
_symmetry_equiv_pos_as_xyz
'x, y, z'
'-x+1/2, y+1/2, -z+1/2'
'-x, -y, -z'
'x-1/2, -y-1/2, z-1/2'

loop_
_atom_site_type_symbol
_atom_site_label
_atom_site_fract_x
_atom_site_fract_y
_atom_site_fract_z
_atom_site_U_iso_or_equiv
_atom_site_adp_type
_atom_site_calc_flag
_atom_site_refinement_flags
_atom_site_occupancy
Cl Cl1 0.97339(14) 0.22512(4) 0.89359(15) 0.0847(4) Uani d . 1
O O1 0.8098(3) 0.39353(7) 0.9756(3) 0.0480(5) Uani d . 1
O O2 1.1790(4) 0.42147(11) 0.7482(4) 0.0909(8) Uani d . 1
C C1 0.9519(4) 0.35489(11) 1.0026(4) 0.0460(7) Uani d . 1
C C2 1.0726(4) 0.36287(13) 0.9272(4) 0.0580(8) Uani d . 1
H H2 1.1649 0.3346 0.9476 0.070 Uiso calc R 1
C C3 1.0661(5) 0.41337(14) 0.8157(4) 0.0607(9) Uani d . 1
C C4 0.9143(4) 0.45480(12) 0.7903(4) 0.0489(7) Uani d . 1
C C5 0.7900(4) 0.44250(11) 0.8673(4) 0.0445(7) Uani d . 1
C C6 0.6394(4) 0.47863(12) 0.8413(4) 0.0498(7) Uani d . 1
H H6 0.5569 0.4685 0.8923 0.060 Uiso calc R 1
C C7 0.6113(4) 0.52959(12) 0.7399(4) 0.0547(8) Uani d . 1
C C8 0.7362(5) 0.54276(14) 0.6632(4) 0.0632(9) Uani d . 1
H H8 0.7188 0.5770 0.5943 0.076 Uiso calc R 1
C C9 0.8835(5) 0.50654(14) 0.6869(4) 0.0623(9) Uani d . 1
H H9 0.9642 0.5164 0.6336 0.075 Uiso calc R 1
C C10 0.9574(4) 0.30831(12) 1.1331(4) 0.0498(7) Uani d . 1
C C11 0.9700(4) 0.24929(13) 1.1007(5) 0.0593(8) Uani d . 1
C C12 0.9784(4) 0.20779(15) 1.2319(7) 0.0752(11) Uani d . 1
H H12 0.9865 0.1684 1.2081 0.090 Uiso calc R 1
C C13 0.9748(5) 0.22476(18) 1.3959(6) 0.0776(11) Uani d . 1
H H13 0.9807 0.1968 1.4839 0.093 Uiso calc R 1
C C14 0.9626(5) 0.28284(17) 1.4327(5) 0.0749(10) Uani d . 1
H H14 0.9620 0.2941 1.5458 0.090 Uiso calc R 1
C C15 0.9513(4) 0.32395(15) 1.3025(5) 0.0617(8) Uani d . 1
H H15 0.9393 0.3630 1.3267 0.074 Uiso calc R 1
C C16 0.4510(5) 0.56963(14) 0.7152(5) 0.0734(10) Uani d . 1
H H16A 0.3497 0.5475 0.7208 0.110 Uiso calc R 1
H H16B 0.4049 0.5888 0.5944 0.110 Uiso calc R 1
H H16C 0.4957 0.5983 0.8144 0.110 Uiso calc R 1

loop_
_atom_site_aniso_label
_atom_site_aniso_U_11
_atom_site_aniso_U_22
_atom_site_aniso_U_33
_atom_site_aniso_U_12
_atom_site_aniso_U_13
_atom_site_aniso_U_23
Cl1 0.0859(7) 0.0583(5) 0.1092(8) 0.0015(4) 0.0427(6) -0.0188(5)
O1 0.0508(12) 0.0408(11) 0.0590(12) 0.0009(9) 0.0304(10) 0.0048(9)
O2 0.109(2) 0.0878(18) 0.122(2) -0.0074(14) 0.0931(19) -0.0010(15)
C1 0.0444(17) 0.0404(15) 0.0534(17) -0.0043(12) 0.0219(15) -0.0046(13)
C2 0.0584(19) 0.0502(18) 0.079(2) -0.0035(14) 0.0433(19) -0.0064(16)
C3 0.074(2) 0.0588(19) 0.065(2) -0.0183(17) 0.0460(19) -0.0149(16)
C4 0.0592(18) 0.0465(17) 0.0469(17) -0.0145(14) 0.0290(15) -0.0096(14)
C5 0.0544(18) 0.0373(15) 0.0414(16) -0.0103(13) 0.0210(14) -0.0032(12)
C6 0.0577(19) 0.0441(17) 0.0513(17) -0.0028(14) 0.0276(15) 0.0010(14)
C7 0.065(2) 0.0419(17) 0.0474(17) -0.0053(14) 0.0160(16) -0.0036(14)
C8 0.086(3) 0.0483(18) 0.0516(19) -0.0162(18) 0.0271(19) 0.0019(15)
C9 0.084(2) 0.058(2) 0.0543(19) -0.0199(18) 0.0392(19) -0.0043(16)
C10 0.0362(16) 0.0457(17) 0.065(2) -0.0019(12) 0.0204(15) 0.0047(15)
C11 0.0372(17) 0.0475(18) 0.084(2) 0.0019(13) 0.0190(17) 0.0054(17)
C12 0.045(2) 0.053(2) 0.113(3) 0.0057(15) 0.022(2) 0.020(2)
C13 0.051(2) 0.079(3) 0.097(3) 0.0005(18) 0.028(2) 0.039(2)
C14 0.061(2) 0.089(3) 0.078(3) -0.0028(19) 0.034(2) 0.023(2)
C15 0.0525(19) 0.062(2) 0.074(2) 0.0002(15) 0.0304(18) 0.0128(18)
C16 0.080(3) 0.054(2) 0.070(2) 0.0079(17) 0.018(2) 0.0111(17)

loop_
_atom_type_symbol
_atom_type_description
_atom_type_scat_dispersion_real
_atom_type_scat_dispersion_imag
_atom_type_scat_source
C C 0.0033 0.0016 'International Tables Vol C Tables 4.2.6.8 and 6.1.1.4'
H H 0.0000 0.0000 'International Tables Vol C Tables 4.2.6.8 and 6.1.1.4'
O O 0.0106 0.0060 'International Tables Vol C Tables 4.2.6.8 and 6.1.1.4'
Cl Cl 0.1484 0.1585 'International Tables Vol C Tables 4.2.6.8 and 6.1.1.4'

loop_
_geom_angle_atom_site_label_1
_geom_angle_atom_site_label_2
_geom_angle_atom_site_label_3
_geom_angle
C1 O1 C5 119.1(2)
C2 C1 O1 122.2(3)
C2 C1 C10 127.2(3)
O1 C1 C10 110.4(2)
C1 C2 C3 122.8(3)
C1 C2 H2 118.6
C3 C2 H2 118.6
O2 C3 C2 123.2(3)
O2 C3 C4 122.6(3)
C2 C3 C4 114.2(2)
C5 C4 C9 117.1(3)
C5 C4 C3 119.6(3)
C9 C4 C3 123.3(3)
O1 C5 C6 115.8(2)
O1 C5 C4 122.0(3)
C6 C5 C4 122.3(3)
C7 C6 C5 120.0(3)
C7 C6 H6 120.0
C5 C6 H6 120.0
C6 C7 C8 118.3(3)
C6 C7 C16 120.3(3)
C8 C7 C16 121.4(3)
C9 C8 C7 121.6(3)
C9 C8 H8 119.2
C7 C8 H8 119.2
C8 C9 C4 120.8(3)
C8 C9 H9 119.6
C4 C9 H9 119.6
C11 C10 C15 117.4(3)
C11 C10 C1 124.2(3)
C15 C10 C1 118.5(3)
C12 C11 C10 121.1(3)
C12 C11 Cl1 117.8(3)
C10 C11 Cl1 121.1(3)
C13 C12 C11 119.8(3)
C13 C12 H12 120.1
C11 C12 H12 120.1
C12 C13 C14 120.6(3)
C12 C13 H13 119.7
C14 C13 H13 119.7
C15 C14 C13 119.9(4)
C15 C14 H14 120.1
C13 C14 H14 120.1
C14 C15 C10 121.3(3)
C14 C15 H15 119.4
C10 C15 H15 119.4
C7 C16 H16A 109.5
C7 C16 H16B 109.5
H16A C16 H16B 109.5
C7 C16 H16C 109.5
H16A C16 H16C 109.5
H16B C16 H16C 109.5

loop_
_geom_bond_atom_site_label_1
_geom_bond_atom_site_label_2
_geom_bond_distance
Cl1 C11 1.735(4)
O1 C1 1.364(3)
O1 C5 1.377(3)
O2 C3 1.233(3)
C1 C2 1.336(4)
C1 C10 1.470(4)
C2 C3 1.441(4)
C2 H2 0.9300
C3 C4 1.466(4)
C4 C5 1.387(4)
C4 C9 1.398(4)
C5 C6 1.381(4)
C6 C7 1.377(4)
C6 H6 0.9300
C7 C8 1.393(4)
C7 C16 1.498(4)
C8 C9 1.366(4)
C8 H8 0.9300
C9 H9 0.9300
C10 C11 1.389(4)
C10 C15 1.404(4)
C11 C12 1.385(5)
C12 C13 1.362(5)
C12 H12 0.9300
C13 C14 1.375(5)
C13 H13 0.9300
C14 C15 1.366(4)
C14 H14 0.9300
C15 H15 0.9300
C16 H16A 0.9600
C16 H16B 0.9600
C16 H16C 0.9600

loop_
_geom_torsion_atom_site_label_1
_geom_torsion_atom_site_label_2
_geom_torsion_atom_site_label_3
_geom_torsion_atom_site_label_4
_geom_torsion
C5 O1 C1 C2 -0.1(4)
C5 O1 C1 C10 175.8(2)
O1 C1 C2 C3 1.6(5)
C10 C1 C2 C3 -173.5(3)
C1 C2 C3 O2 178.8(3)
C1 C2 C3 C4 -0.7(4)
O2 C3 C4 C5 178.9(3)
C2 C3 C4 C5 -1.6(4)
O2 C3 C4 C9 0.5(5)
C2 C3 C4 C9 180.0(3)
C1 O1 C5 C6 178.0(2)
C1 O1 C5 C4 -2.3(4)
C9 C4 C5 O1 -178.3(2)
C3 C4 C5 O1 3.2(4)
C9 C4 C5 C6 1.3(4)
C3 C4 C5 C6 -177.2(3)
O1 C5 C6 C7 178.0(2)
C4 C5 C6 C7 -1.6(4)
C5 C6 C7 C8 1.0(4)
C5 C6 C7 C16 -178.6(3)
C6 C7 C8 C9 -0.1(5)
C16 C7 C8 C9 179.5(3)
C7 C8 C9 C4 -0.2(5)
C5 C4 C9 C8 -0.3(4)
C3 C4 C9 C8 178.1(3)
C2 C1 C10 C11 -51.4(4)
O1 C1 C10 C11 133.0(3)
C2 C1 C10 C15 128.0(3)
O1 C1 C10 C15 -47.6(3)
C15 C10 C11 C12 -0.7(4)
C1 C10 C11 C12 178.7(3)
C15 C10 C11 Cl1 178.6(2)
C1 C10 C11 Cl1 -2.0(4)
C10 C11 C12 C13 -0.2(5)
Cl1 C11 C12 C13 -179.5(3)
C11 C12 C13 C14 0.1(5)
C12 C13 C14 C15 0.9(5)
C13 C14 C15 C10 -1.8(5)
C11 C10 C15 C14 1.7(4)
C1 C10 C15 C14 -177.7(3)

loop_
_cod_related_entry_id
_cod_related_entry_database
_cod_related_entry_code
1 ChemSpider 678666
